data_4074372
loop_
_publ_author_name
'Ho, Joanne Hui Hui'
'Black, David St Clair'
'Messerle, Barbara Ann'
'Clegg, Jack Kay'
'Turner, Peter'

_publ_section_title
;
 Reactive Indolyl Complexes of Group 9 Metals
;
_journal_issue 24
_journal_name_full Organometallics
_journal_page_first 5800
_journal_paper_doi 10.1021/om060591n
_journal_volume 25
_journal_year 2006
_chemical_formula_moiety 'C21 H19 Ir1 N2 O4'
_chemical_formula_sum 'C21 H19 Ir N2 O4'
_chemical_formula_weight 555.58
_chemical_name_systematic
; 
 ? 
;
_space_group_IT_number 14
_symmetry_cell_setting monoclinic
_symmetry_space_group_name_Hall '-P 2yn'
_symmetry_space_group_name_H-M 'P 1 21/n 1'
_atom_sites_solution_hydrogens geom
_atom_sites_solution_primary direct
_atom_sites_solution_secondary difmap
_audit_creation_method SHELXL-97
_cell_angle_alpha 90.00
_cell_angle_beta 111.39(3)
_cell_angle_gamma 90.00
_cell_formula_units_Z 8
_cell_length_a 11.099(2)
_cell_length_b 27.469(6)
_cell_length_c 13.464(3)
_cell_measurement_reflns_used 14630
_cell_measurement_temperature 150(2)
_cell_measurement_theta_max 28.216
_cell_measurement_theta_min 2.9605
_cell_volume 3822.1(16)
_computing_cell_refinement 'SAINT (Bruker-Nonius, 2003)'
_computing_data_collection 'APEX (Bruker-Nonius, 2003)'
_computing_data_reduction 'SAINT (Bruker-Nonius, 2003), XPREP (Bruker-Nonius, 2003)'
_computing_molecular_graphics 'ORTEP-3 (Farrugia, 1997), WINGX-32 (Farrugia, 1999)'
_computing_publication_material 'enCIFer 1.1 (CCDC, 2005)'
_computing_structure_refinement 'SHELXL-97 (Sheldrick, 1997)'
_computing_structure_solution 'SIR97 (Altomare, et. al. 1997)'
_diffrn_ambient_temperature 150(2)
_diffrn_measured_fraction_theta_full 0.999
_diffrn_measured_fraction_theta_max 0.998
_diffrn_measurement_device_type 'Bruker Nonius APEX 2'
_diffrn_measurement_method 'phi and omega'
_diffrn_radiation_monochromator graphite
_diffrn_radiation_source 'rotating anode sealed tube'
_diffrn_radiation_type MoK\a
_diffrn_radiation_wavelength 0.71073
_diffrn_reflns_av_R_equivalents 0.0423
_diffrn_reflns_av_sigmaI/netI 0.0297
_diffrn_reflns_limit_h_max 14
_diffrn_reflns_limit_h_min -14
_diffrn_reflns_limit_k_max 36
_diffrn_reflns_limit_k_min -36
_diffrn_reflns_limit_l_max 17
_diffrn_reflns_limit_l_min -17
_diffrn_reflns_number 72145
_diffrn_reflns_theta_full 25.00
_diffrn_reflns_theta_max 28.33
_diffrn_reflns_theta_min 1.79
_diffrn_standards_decay_% 0
_diffrn_standards_interval_count 0
_diffrn_standards_interval_time 0
_diffrn_standards_number 0
_exptl_absorpt_coefficient_mu 7.016
_exptl_absorpt_correction_T_max 0.881
_exptl_absorpt_correction_T_min 0.626
_exptl_absorpt_correction_type multi-scan
_exptl_absorpt_process_details 'SADABS (Sheldrick, 2003)'
_exptl_crystal_colour red
_exptl_crystal_density_diffrn 1.931
_exptl_crystal_density_method 'not measured'
_exptl_crystal_description needle
_exptl_crystal_F_000 2144
_exptl_crystal_size_max 0.31
_exptl_crystal_size_mid 0.038
_exptl_crystal_size_min 0.018
_refine_diff_density_max 0.875
_refine_diff_density_min -0.585
_refine_diff_density_rms 0.129
_refine_ls_extinction_method none
_refine_ls_goodness_of_fit_ref 0.971
_refine_ls_hydrogen_treatment constr
_refine_ls_matrix_type full
_refine_ls_number_parameters 513
_refine_ls_number_reflns 9516
_refine_ls_number_restraints 0
_refine_ls_restrained_S_all 0.971
_refine_ls_R_factor_all 0.0389
_refine_ls_R_factor_gt 0.0263
_refine_ls_shift/su_max 0.037
_refine_ls_shift/su_mean 0.001
_refine_ls_structure_factor_coef Fsqd
_refine_ls_weighting_details 'calc w=1/[\s^2^(Fo^2^)+(0.0617P)^2^+5.2421P] where P=(Fo^2^+2Fc^2^)/3'
_refine_ls_weighting_scheme calc
_refine_ls_wR_factor_gt 0.0811
_refine_ls_wR_factor_ref 0.0936
_reflns_number_gt 7682
_reflns_number_total 9516
_reflns_threshold_expression >2sigma(I)
_cod_data_source_file om060591nsi20060703_011635.cif
_cod_data_source_block bam5jc3s
_cod_depositor_comments
;
The following automatic conversions were performed:

'_symmetry_cell_setting' value 'Monoclinic' changed to 'monoclinic'
according to /home/saulius/struct/CIF-dictionaries/cif_core.dic
dictionary named 'cif_core.dic' version 2.4.1 from 2010-06-29.

Automatic conversion script
Id: cif_fix_values 1715 2011-07-08 13:25:40Z adriana 
;
_cod_original_cell_volume 3822.4(13)
_cod_original_sg_symbol_H-M P21/n
_cod_original_formula_sum 'C21 H19 Ir1 N2 O4'
_cod_database_code 4074372

loop_
_symmetry_equiv_pos_as_xyz
'x, y, z'
'-x+1/2, y+1/2, -z+1/2'
'-x, -y, -z'
'x-1/2, -y-1/2, z-1/2'

loop_
_atom_site_label
_atom_site_type_symbol
_atom_site_fract_x
_atom_site_fract_y
_atom_site_fract_z
_atom_site_U_iso_or_equiv
_atom_site_adp_type
_atom_site_occupancy
_atom_site_symmetry_multiplicity
_atom_site_calc_flag
_atom_site_refinement_flags
C1 C 0.2190(4) 0.21265(16) 0.8309(3) 0.0216(8) Uani 1 1 d .
C2 C 0.2576(4) 0.25189(15) 0.7878(3) 0.0226(9) Uani 1 1 d .
C3 C 0.3231(4) 0.23253(14) 0.7217(3) 0.0186(8) Uani 1 1 d .
C4 C 0.3842(4) 0.25333(14) 0.6579(3) 0.0203(8) Uani 1 1 d .
C5 C 0.4422(4) 0.22375(15) 0.6035(3) 0.0200(8) Uani 1 1 d .
H5 H 0.4832 0.2380 0.5597 0.024 Uiso 1 1 calc R
C6 C 0.4398(4) 0.17342(15) 0.6136(3) 0.0196(8) Uani 1 1 d .
C7 C 0.3807(4) 0.15049(15) 0.6790(3) 0.0193(8) Uani 1 1 d .
C8 C 0.3213(4) 0.18127(14) 0.7314(3) 0.0174(8) Uani 1 1 d .
C9 C 0.1446(5) 0.21404(17) 0.9032(4) 0.0283(10) Uani 1 1 d .
H9A H 0.1386 0.2477 0.9249 0.042 Uiso 1 1 calc R
H9B H 0.1888 0.1942 0.9665 0.042 Uiso 1 1 calc R
H9C H 0.0574 0.2011 0.8657 0.042 Uiso 1 1 calc R
C10 C 0.2325(5) 0.30433(16) 0.8004(4) 0.0286(10) Uani 1 1 d .
H10A H 0.1937 0.3079 0.8548 0.043 Uiso 1 1 calc R
H10B H 0.1730 0.3172 0.7323 0.043 Uiso 1 1 calc R
H10C H 0.3142 0.3224 0.8225 0.043 Uiso 1 1 calc R
C11 C 0.4551(4) 0.32597(16) 0.5978(4) 0.0288(10) Uani 1 1 d .
H11A H 0.5469 0.3177 0.6323 0.043 Uiso 1 1 calc R
H11B H 0.4442 0.3613 0.6000 0.043 Uiso 1 1 calc R
H11C H 0.4237 0.3150 0.5234 0.043 Uiso 1 1 calc R
C12 C 0.5543(4) 0.16312(16) 0.4955(4) 0.0252(9) Uani 1 1 d .
H12A H 0.4907 0.1820 0.4384 0.038 Uiso 1 1 calc R
H12B H 0.5891 0.1370 0.4642 0.038 Uiso 1 1 calc R
H12C H 0.6249 0.1846 0.5379 0.038 Uiso 1 1 calc R
C13 C 0.3919(4) 0.10010(14) 0.6934(4) 0.0211(9) Uani 1 1 d .
H13 H 0.4371 0.0828 0.6567 0.025 Uiso 1 1 calc R
C14 C 0.3753(4) 0.02341(15) 0.7579(4) 0.0238(9) Uani 1 1 d .
C15 C 0.4755(4) 0.00547(16) 0.8461(4) 0.0271(9) Uani 1 1 d .
H15 H 0.5232 0.0264 0.9031 0.032 Uiso 1 1 calc R
C16 C 0.5040(5) -0.04409(17) 0.8487(4) 0.0357(12) Uani 1 1 d .
H16 H 0.5724 -0.0572 0.9081 0.043 Uiso 1 1 calc R
C17 C 0.4343(5) -0.07406(17) 0.7663(4) 0.0376(13) Uani 1 1 d .
H17 H 0.4548 -0.1077 0.7695 0.045 Uiso 1 1 calc R
C18 C 0.3352(5) -0.05611(17) 0.6790(5) 0.0370(12) Uani 1 1 d .
H18 H 0.2872 -0.0773 0.6227 0.044 Uiso 1 1 calc R
C19 C 0.3057(5) -0.00639(16) 0.6736(4) 0.0295(10) Uani 1 1 d .
H19 H 0.2389 0.0067 0.6131 0.035 Uiso 1 1 calc R
C20 C 0.1187(5) 0.10986(18) 0.9084(4) 0.0300(10) Uani 1 1 d .
C21 C 0.2106(5) 0.03367(18) 0.8723(4) 0.0318(11) Uani 1 1 d .
C22 C 0.8952(4) 0.21041(15) 0.6481(3) 0.0191(8) Uani 1 1 d .
C23 C 0.8519(4) 0.24853(15) 0.6920(3) 0.0202(8) Uani 1 1 d .
C24 C 0.7892(4) 0.22689(14) 0.7575(3) 0.0182(8) Uani 1 1 d .
C25 C 0.7262(4) 0.24537(15) 0.8226(3) 0.0195(8) Uani 1 1 d .
C26 C 0.6746(4) 0.21385(15) 0.8782(3) 0.0194(8) Uani 1 1 d .
H26 H 0.6334 0.2266 0.9233 0.023 Uiso 1 1 calc R
C27 C 0.6836(4) 0.16405(15) 0.8675(3) 0.0212(8) Uani 1 1 d .
C28 C 0.7456(4) 0.14301(14) 0.8021(3) 0.0189(8) Uani 1 1 d .
C29 C 0.7997(4) 0.17582(15) 0.7482(3) 0.0188(8) Uani 1 1 d .
C30 C 0.9673(4) 0.21472(16) 0.5741(3) 0.0238(9) Uani 1 1 d .
H30A H 0.9723 0.2490 0.5560 0.036 Uiso 1 1 calc R
H30B H 0.9221 0.1962 0.5088 0.036 Uiso 1 1 calc R
H30C H 1.0550 0.2017 0.6088 0.036 Uiso 1 1 calc R
C31 C 0.8682(4) 0.30175(15) 0.6783(3) 0.0236(9) Uani 1 1 d .
H31A H 0.9276 0.3155 0.7456 0.035 Uiso 1 1 calc R
H31B H 0.7841 0.3180 0.6581 0.035 Uiso 1 1 calc R
H31C H 0.9038 0.3067 0.6223 0.035 Uiso 1 1 calc R
C32 C 0.6459(4) 0.31441(16) 0.8865(4) 0.0254(9) Uani 1 1 d .
H32A H 0.5599 0.2995 0.8629 0.038 Uiso 1 1 calc R
H32B H 0.6371 0.3497 0.8749 0.038 Uiso 1 1 calc R
H32C H 0.6916 0.3078 0.9626 0.038 Uiso 1 1 calc R
C33 C 0.5772(5) 0.14934(18) 0.9909(4) 0.0309(10) Uani 1 1 d .
H33A H 0.6401 0.1689 1.0469 0.046 Uiso 1 1 calc R
H33B H 0.5483 0.1220 1.0233 0.046 Uiso 1 1 calc R
H33C H 0.5027 0.1696 0.9508 0.046 Uiso 1 1 calc R
C34 C 0.7390(4) 0.09288(14) 0.7857(3) 0.0206(8) Uani 1 1 d .
H34 H 0.6961 0.0742 0.8223 0.025 Uiso 1 1 calc R
C35 C 0.7584(4) 0.01803(15) 0.7143(4) 0.0235(9) Uani 1 1 d .
C36 C 0.8160(5) -0.01307(18) 0.7989(4) 0.0336(11) Uani 1 1 d .
H36 H 0.8724 -0.0004 0.8652 0.040 Uiso 1 1 calc R
C37 C 0.7922(6) -0.06279(18) 0.7879(5) 0.0419(13) Uani 1 1 d .
H37 H 0.8330 -0.0840 0.8462 0.050 Uiso 1 1 calc R
C38 C 0.7087(6) -0.08132(18) 0.6917(5) 0.0426(14) Uani 1 1 d .
H38 H 0.6920 -0.1153 0.6840 0.051 Uiso 1 1 calc R
C39 C 0.6506(5) -0.05061(18) 0.6079(5) 0.0396(13) Uani 1 1 d .
H39 H 0.5930 -0.0632 0.5420 0.048 Uiso 1 1 calc R
C40 C 0.6759(5) -0.00038(16) 0.6193(4) 0.0340(11) Uani 1 1 d .
H40 H 0.6357 0.0209 0.5609 0.041 Uiso 1 1 calc R
C41 C 1.0104(5) 0.11061(17) 0.5716(4) 0.0276(10) Uani 1 1 d .
C42 C 0.9392(5) 0.03184(17) 0.6175(4) 0.0291(10) Uani 1 1 d .
N1 N 0.2566(3) 0.16856(12) 0.7970(3) 0.0192(7) Uani 1 1 d .
N2 N 0.3448(3) 0.07455(12) 0.7539(3) 0.0213(7) Uani 1 1 d .
N3 N 0.8635(3) 0.16523(12) 0.6812(3) 0.0188(7) Uani 1 1 d .
N4 N 0.7870(3) 0.06931(12) 0.7240(3) 0.0213(7) Uani 1 1 d .
O1 O 0.3827(3) 0.30242(10) 0.6529(2) 0.0246(6) Uani 1 1 d .
O2 O 0.4934(3) 0.14251(10) 0.5624(2) 0.0238(6) Uani 1 1 d .
O3 O 0.0493(4) 0.11097(14) 0.9535(3) 0.0416(9) Uani 1 1 d .
O4 O 0.1954(4) -0.00464(14) 0.8987(4) 0.0530(11) Uani 1 1 d .
O5 O 0.7179(3) 0.29441(11) 0.8267(2) 0.0250(7) Uani 1 1 d .
O6 O 0.6363(3) 0.13120(11) 0.9203(2) 0.0270(7) Uani 1 1 d .
O7 O 1.0781(4) 0.11390(14) 0.5250(3) 0.0456(10) Uani 1 1 d .
O8 O 0.9673(4) -0.00652(13) 0.6009(3) 0.0415(9) Uani 1 1 d .
Ir1 Ir 0.228887(16) 0.097560(6) 0.835724(13) 0.02091(6) Uani 1 1 d .
Ir2 Ir 0.902786(16) 0.095424(5) 0.644551(13) 0.01958(6) Uani 1 1 d .

loop_
_atom_site_aniso_label
_atom_site_aniso_U_11
_atom_site_aniso_U_22
_atom_site_aniso_U_33
_atom_site_aniso_U_23
_atom_site_aniso_U_13
_atom_site_aniso_U_12
C1 0.020(2) 0.027(2) 0.018(2) -0.0024(16) 0.0079(17) 0.0030(16)
C2 0.020(2) 0.024(2) 0.020(2) -0.0044(16) 0.0032(17) 0.0035(16)
C3 0.0156(19) 0.0185(18) 0.021(2) -0.0017(15) 0.0056(16) -0.0011(15)
C4 0.017(2) 0.0173(18) 0.023(2) 0.0014(16) 0.0030(17) -0.0007(15)
C5 0.016(2) 0.0223(19) 0.022(2) 0.0001(16) 0.0077(17) 0.0017(15)
C6 0.018(2) 0.0224(19) 0.018(2) -0.0011(16) 0.0067(16) -0.0005(16)
C7 0.016(2) 0.0222(19) 0.020(2) -0.0014(16) 0.0077(17) -0.0012(15)
C8 0.016(2) 0.0212(19) 0.0132(18) 0.0014(15) 0.0035(16) 0.0042(15)
C9 0.031(3) 0.033(2) 0.027(2) 0.0011(19) 0.017(2) 0.0071(19)
C10 0.032(3) 0.025(2) 0.029(2) -0.0030(18) 0.012(2) 0.0065(18)
C11 0.027(2) 0.021(2) 0.036(3) 0.0065(18) 0.009(2) -0.0050(18)
C12 0.027(2) 0.030(2) 0.021(2) 0.0019(17) 0.0130(19) -0.0014(18)
C13 0.023(2) 0.024(2) 0.020(2) -0.0012(16) 0.0115(18) 0.0001(16)
C14 0.025(2) 0.022(2) 0.027(2) 0.0010(17) 0.0139(19) -0.0018(17)
C15 0.026(2) 0.025(2) 0.032(2) 0.0061(18) 0.012(2) 0.0019(17)
C16 0.038(3) 0.027(2) 0.045(3) 0.016(2) 0.019(2) 0.008(2)
C17 0.045(3) 0.017(2) 0.062(4) 0.005(2) 0.032(3) 0.005(2)
C18 0.042(3) 0.025(2) 0.046(3) -0.007(2) 0.019(3) -0.002(2)
C19 0.030(2) 0.026(2) 0.033(3) -0.0004(19) 0.011(2) 0.0033(19)
C20 0.033(3) 0.033(2) 0.027(2) 0.005(2) 0.014(2) 0.004(2)
C21 0.032(3) 0.035(3) 0.037(3) 0.004(2) 0.024(2) 0.003(2)
C22 0.018(2) 0.0205(19) 0.018(2) -0.0016(15) 0.0067(17) -0.0034(15)
C23 0.019(2) 0.0206(19) 0.021(2) -0.0004(16) 0.0073(17) -0.0027(15)
C24 0.0143(19) 0.0188(18) 0.018(2) 0.0009(15) 0.0015(16) -0.0003(14)
C25 0.018(2) 0.0209(19) 0.0169(19) -0.0008(15) 0.0035(16) -0.0006(15)
C26 0.0139(19) 0.027(2) 0.0180(19) -0.0046(16) 0.0061(16) -0.0061(16)
C27 0.020(2) 0.029(2) 0.018(2) -0.0003(16) 0.0107(17) -0.0052(16)
C28 0.017(2) 0.0220(19) 0.019(2) -0.0029(16) 0.0083(16) -0.0044(15)
C29 0.0150(19) 0.0206(19) 0.022(2) -0.0029(16) 0.0076(17) -0.0027(15)
C30 0.028(2) 0.026(2) 0.021(2) 0.0014(17) 0.0143(18) -0.0025(17)
C31 0.028(2) 0.021(2) 0.022(2) 0.0013(16) 0.0097(18) -0.0043(17)
C32 0.028(2) 0.025(2) 0.027(2) -0.0044(17) 0.0136(19) 0.0037(17)
C33 0.034(3) 0.039(3) 0.028(2) -0.007(2) 0.020(2) -0.010(2)
C34 0.022(2) 0.023(2) 0.019(2) -0.0007(16) 0.0097(17) -0.0037(16)
C35 0.026(2) 0.0190(19) 0.032(2) -0.0025(17) 0.018(2) -0.0013(17)
C36 0.034(3) 0.031(2) 0.034(3) 0.004(2) 0.011(2) 0.001(2)
C37 0.053(4) 0.026(2) 0.054(4) 0.013(2) 0.029(3) 0.007(2)
C38 0.057(4) 0.021(2) 0.066(4) -0.005(2) 0.043(3) -0.004(2)
C39 0.045(3) 0.029(2) 0.049(3) -0.016(2) 0.023(3) -0.015(2)
C40 0.044(3) 0.023(2) 0.037(3) -0.003(2) 0.017(2) -0.007(2)
C41 0.032(3) 0.025(2) 0.031(2) -0.0018(19) 0.018(2) -0.0008(19)
C42 0.032(3) 0.031(2) 0.033(3) -0.0058(19) 0.021(2) -0.0049(19)
N1 0.0173(17) 0.0237(17) 0.0163(17) -0.0013(13) 0.0058(14) 0.0006(13)
N2 0.0230(19) 0.0170(16) 0.0270(19) 0.0033(14) 0.0128(16) 0.0019(14)
N3 0.0189(18) 0.0213(17) 0.0175(17) -0.0013(13) 0.0082(14) -0.0033(13)
N4 0.0244(19) 0.0196(16) 0.0213(18) 0.0014(14) 0.0101(15) -0.0029(14)
O1 0.0261(16) 0.0177(14) 0.0302(17) -0.0001(12) 0.0106(14) -0.0022(12)
O2 0.0301(17) 0.0204(14) 0.0287(16) -0.0016(12) 0.0201(14) -0.0006(12)
O3 0.046(2) 0.046(2) 0.050(2) 0.0070(18) 0.038(2) 0.0065(18)
O4 0.072(3) 0.033(2) 0.075(3) 0.012(2) 0.053(3) -0.0014(19)
O5 0.0273(17) 0.0230(15) 0.0290(17) -0.0015(12) 0.0153(14) 0.0020(12)
O6 0.0346(18) 0.0259(15) 0.0279(17) -0.0009(13) 0.0203(15) -0.0060(13)
O7 0.062(3) 0.0344(19) 0.062(3) -0.0006(18) 0.048(2) -0.0040(18)
O8 0.050(2) 0.0298(18) 0.057(2) -0.0062(17) 0.035(2) -0.0006(16)
Ir1 0.02167(10) 0.02385(10) 0.01985(10) 0.00259(6) 0.01072(7) 0.00162(6)
Ir2 0.02148(10) 0.02046(9) 0.01929(9) -0.00306(6) 0.01038(7) -0.00313(6)

loop_
_atom_type_symbol
_atom_type_description
_atom_type_scat_dispersion_real
_atom_type_scat_dispersion_imag
_atom_type_scat_source
C C 0.0033 0.0016 'International Tables Vol C Tables 4.2.6.8 and 6.1.1.4'
H H 0.0000 0.0000 'International Tables Vol C Tables 4.2.6.8 and 6.1.1.4'
N N 0.0061 0.0033 'International Tables Vol C Tables 4.2.6.8 and 6.1.1.4'
O O 0.0106 0.0060 'International Tables Vol C Tables 4.2.6.8 and 6.1.1.4'
Ir Ir -1.4442 7.9887 'International Tables Vol C Tables 4.2.6.8 and 6.1.1.4'

loop_
_geom_angle_atom_site_label_1
_geom_angle_atom_site_label_2
_geom_angle_atom_site_label_3
_geom_angle
C2 C1 N1 111.3(3)
C2 C1 C9 126.4(4)
N1 C1 C9 122.3(4)
C1 C2 C3 106.2(4)
C1 C2 C10 127.9(4)
C3 C2 C10 125.8(4)
C4 C3 C8 119.4(4)
C4 C3 C2 134.2(4)
C8 C3 C2 106.5(3)
O1 C4 C3 116.1(4)
O1 C4 C5 123.6(4)
C3 C4 C5 120.3(4)
C6 C5 C4 119.8(4)
C6 C5 H5 120.1
C4 C5 H5 120.1
O2 C6 C5 122.9(4)
O2 C6 C7 115.0(4)
C5 C6 C7 122.1(4)
C13 C7 C8 124.0(4)
C13 C7 C6 119.2(4)
C8 C7 C6 116.7(4)
N1 C8 C7 128.3(4)
N1 C8 C3 110.0(3)
C7 C8 C3 121.7(4)
C1 C9 H9A 109.5
C1 C9 H9B 109.5
H9A C9 H9B 109.5
C1 C9 H9C 109.5
H9A C9 H9C 109.5
H9B C9 H9C 109.5
C2 C10 H10A 109.5
C2 C10 H10B 109.5
H10A C10 H10B 109.5
C2 C10 H10C 109.5
H10A C10 H10C 109.5
H10B C10 H10C 109.5
O1 C11 H11A 109.5
O1 C11 H11B 109.5
H11A C11 H11B 109.5
O1 C11 H11C 109.5
H11A C11 H11C 109.5
H11B C11 H11C 109.5
O2 C12 H12A 109.5
O2 C12 H12B 109.5
H12A C12 H12B 109.5
O2 C12 H12C 109.5
H12A C12 H12C 109.5
H12B C12 H12C 109.5
N2 C13 C7 125.4(4)
N2 C13 H13 117.3
C7 C13 H13 117.3
C19 C14 C15 121.7(4)
C19 C14 N2 119.5(4)
C15 C14 N2 118.8(4)
C14 C15 C16 118.1(5)
C14 C15 H15 120.9
C16 C15 H15 120.9
C17 C16 C15 120.6(5)
C17 C16 H16 119.7
C15 C16 H16 119.7
C16 C17 C18 121.0(5)
C16 C17 H17 119.5
C18 C17 H17 119.5
C17 C18 C19 119.5(5)
C17 C18 H18 120.2
C19 C18 H18 120.2
C14 C19 C18 119.0(5)
C14 C19 H19 120.5
C18 C19 H19 120.5
O3 C20 Ir1 171.0(4)
O4 C21 Ir1 175.8(4)
C23 C22 N3 111.7(3)
C23 C22 C30 125.7(4)
N3 C22 C30 122.6(4)
C22 C23 C24 105.8(3)
C22 C23 C31 128.0(4)
C24 C23 C31 126.1(4)
C25 C24 C29 119.4(4)
C25 C24 C23 134.3(4)
C29 C24 C23 106.3(3)
O5 C25 C26 123.2(4)
O5 C25 C24 116.4(4)
C26 C25 C24 120.4(4)
C27 C26 C25 119.8(4)
C27 C26 H26 120.1
C25 C26 H26 120.1
O6 C27 C26 122.8(4)
O6 C27 C28 114.7(4)
C26 C27 C28 122.4(4)
C34 C28 C29 123.7(4)
C34 C28 C27 119.4(4)
C29 C28 C27 116.6(4)
N3 C29 C24 110.4(3)
N3 C29 C28 128.3(4)
C24 C29 C28 121.3(4)
C22 C30 H30A 109.5
C22 C30 H30B 109.5
H30A C30 H30B 109.5
C22 C30 H30C 109.5
H30A C30 H30C 109.5
H30B C30 H30C 109.5
C23 C31 H31A 109.5
C23 C31 H31B 109.5
H31A C31 H31B 109.5
C23 C31 H31C 109.5
H31A C31 H31C 109.5
H31B C31 H31C 109.5
O5 C32 H32A 109.5
O5 C32 H32B 109.5
H32A C32 H32B 109.5
O5 C32 H32C 109.5
H32A C32 H32C 109.5
H32B C32 H32C 109.5
O6 C33 H33A 109.5
O6 C33 H33B 109.5
H33A C33 H33B 109.5
O6 C33 H33C 109.5
H33A C33 H33C 109.5
H33B C33 H33C 109.5
N4 C34 C28 125.4(4)
N4 C34 H34 117.3
C28 C34 H34 117.3
C40 C35 C36 119.5(4)
C40 C35 N4 119.8(4)
C36 C35 N4 120.7(4)
C35 C36 C37 120.5(5)
C35 C36 H36 119.7
C37 C36 H36 119.7
C38 C37 C36 119.8(5)
C38 C37 H37 120.1
C36 C37 H37 120.1
C39 C38 C37 119.9(5)
C39 C38 H38 120.1
C37 C38 H38 120.1
C38 C39 C40 120.0(5)
C38 C39 H39 120.0
C40 C39 H39 120.0
C35 C40 C39 120.2(5)
C35 C40 H40 119.9
C39 C40 H40 119.9
O7 C41 Ir2 171.5(4)
O8 C42 Ir2 176.6(4)
C8 N1 C1 106.1(3)
C8 N1 Ir1 124.3(3)
C1 N1 Ir1 129.7(3)
C13 N2 C14 113.7(3)
C13 N2 Ir1 128.9(3)
C14 N2 Ir1 117.4(3)
C29 N3 C22 105.7(3)
C29 N3 Ir2 124.1(3)
C22 N3 Ir2 130.1(3)
C34 N4 C35 114.5(3)
C34 N4 Ir2 128.8(3)
C35 N4 Ir2 116.7(3)
C4 O1 C11 118.6(3)
C6 O2 C12 117.9(3)
C25 O5 C32 117.7(3)
C27 O6 C33 118.2(3)
C21 Ir1 C20 82.8(2)
C21 Ir1 N1 177.90(18)
C20 Ir1 N1 98.55(18)
C21 Ir1 N2 90.13(17)
C20 Ir1 N2 172.65(18)
N1 Ir1 N2 88.57(13)
C41 Ir2 C42 83.08(19)
C41 Ir2 N3 98.69(17)
C42 Ir2 N3 177.54(17)
C41 Ir2 N4 172.82(17)
C42 Ir2 N4 89.75(17)
N3 Ir2 N4 88.47(13)

loop_
_geom_bond_atom_site_label_1
_geom_bond_atom_site_label_2
_geom_bond_distance
C1 C2 1.366(6)
C1 N1 1.411(5)
C1 C9 1.488(6)
C2 C3 1.440(6)
C2 C10 1.489(6)
C3 C4 1.396(6)
C3 C8 1.415(5)
C4 O1 1.350(5)
C4 C5 1.399(6)
C5 C6 1.391(6)
C5 H5 0.9500
C6 O2 1.360(5)
C6 C7 1.422(6)
C7 C13 1.397(5)
C7 C8 1.410(5)
C8 N1 1.371(5)
C9 H9A 0.9800
C9 H9B 0.9800
C9 H9C 0.9800
C10 H10A 0.9800
C10 H10B 0.9800
C10 H10C 0.9800
C11 O1 1.431(5)
C11 H11A 0.9800
C11 H11B 0.9800
C11 H11C 0.9800
C12 O2 1.426(5)
C12 H12A 0.9800
C12 H12B 0.9800
C12 H12C 0.9800
C13 N2 1.318(5)
C13 H13 0.9500
C14 C19 1.383(6)
C14 C15 1.388(6)
C14 N2 1.441(5)
C15 C16 1.395(6)
C15 H15 0.9500
C16 C17 1.372(8)
C16 H16 0.9500
C17 C18 1.375(7)
C17 H17 0.9500
C18 C19 1.400(6)
C18 H18 0.9500
C19 H19 0.9500
C20 O3 1.141(6)
C20 Ir1 1.855(5)
C21 O4 1.143(6)
C21 Ir1 1.854(5)
C22 C23 1.373(6)
C22 N3 1.406(5)
C22 C30 1.494(5)
C23 C24 1.436(6)
C23 C31 1.493(5)
C24 C25 1.399(6)
C24 C29 1.417(5)
C25 O5 1.353(5)
C25 C26 1.397(6)
C26 C27 1.383(6)
C26 H26 0.9500
C27 O6 1.367(5)
C27 C28 1.423(6)
C28 C34 1.392(5)
C28 C29 1.420(6)
C29 N3 1.366(5)
C30 H30A 0.9800
C30 H30B 0.9800
C30 H30C 0.9800
C31 H31A 0.9800
C31 H31B 0.9800
C31 H31C 0.9800
C32 O5 1.435(5)
C32 H32A 0.9800
C32 H32B 0.9800
C32 H32C 0.9800
C33 O6 1.427(5)
C33 H33A 0.9800
C33 H33B 0.9800
C33 H33C 0.9800
C34 N4 1.310(5)
C34 H34 0.9500
C35 C40 1.369(7)
C35 C36 1.380(6)
C35 N4 1.439(5)
C36 C37 1.389(7)
C36 H36 0.9500
C37 C38 1.385(8)
C37 H37 0.9500
C38 C39 1.367(8)
C38 H38 0.9500
C39 C40 1.405(6)
C39 H39 0.9500
C40 H40 0.9500
C41 O7 1.145(5)
C41 Ir2 1.849(5)
C42 O8 1.144(6)
C42 Ir2 1.858(5)
N1 Ir1 2.071(3)
N2 Ir1 2.075(3)
N3 Ir2 2.066(3)
N4 Ir2 2.077(3)

loop_
_geom_torsion_atom_site_label_1
_geom_torsion_atom_site_label_2
_geom_torsion_atom_site_label_3
_geom_torsion_atom_site_label_4
_geom_torsion
N1 C1 C2 C3 0.4(5)
C9 C1 C2 C3 -178.6(4)
N1 C1 C2 C10 177.4(4)
C9 C1 C2 C10 -1.5(7)
C1 C2 C3 C4 -179.6(5)
C10 C2 C3 C4 3.2(8)
C1 C2 C3 C8 -1.0(5)
C10 C2 C3 C8 -178.2(4)
C8 C3 C4 O1 -179.6(4)
C2 C3 C4 O1 -1.2(7)
C8 C3 C4 C5 0.5(6)
C2 C3 C4 C5 178.9(4)
O1 C4 C5 C6 179.6(4)
C3 C4 C5 C6 -0.5(6)
C4 C5 C6 O2 179.5(4)
C4 C5 C6 C7 -0.6(6)
O2 C6 C7 C13 5.7(6)
C5 C6 C7 C13 -174.2(4)
O2 C6 C7 C8 -178.5(4)
C5 C6 C7 C8 1.6(6)
C13 C7 C8 N1 -5.5(7)
C6 C7 C8 N1 179.0(4)
C13 C7 C8 C3 174.0(4)
C6 C7 C8 C3 -1.6(6)
C4 C3 C8 N1 -179.8(4)
C2 C3 C8 N1 1.3(5)
C4 C3 C8 C7 0.6(6)
C2 C3 C8 C7 -178.3(4)
C8 C7 C13 N2 2.7(7)
C6 C7 C13 N2 178.2(4)
C19 C14 C15 C16 -0.7(7)
N2 C14 C15 C16 -179.8(4)
C14 C15 C16 C17 -0.3(7)
C15 C16 C17 C18 0.3(7)
C16 C17 C18 C19 0.6(8)
C15 C14 C19 C18 1.6(7)
N2 C14 C19 C18 -179.3(4)
C17 C18 C19 C14 -1.5(7)
N3 C22 C23 C24 0.2(5)
C30 C22 C23 C24 -179.7(4)
N3 C22 C23 C31 178.7(4)
C30 C22 C23 C31 -1.2(7)
C22 C23 C24 C25 179.9(4)
C31 C23 C24 C25 1.3(8)
C22 C23 C24 C29 0.1(5)
C31 C23 C24 C29 -178.4(4)
C29 C24 C25 O5 -179.1(4)
C23 C24 C25 O5 1.2(7)
C29 C24 C25 C26 0.2(6)
C23 C24 C25 C26 -179.5(4)
O5 C25 C26 C27 178.1(4)
C24 C25 C26 C27 -1.2(6)
C25 C26 C27 O6 179.4(4)
C25 C26 C27 C28 0.7(6)
O6 C27 C28 C34 8.2(6)
C26 C27 C28 C34 -173.1(4)
O6 C27 C28 C29 -178.1(4)
C26 C27 C28 C29 0.6(6)
C25 C24 C29 N3 179.8(4)
C23 C24 C29 N3 -0.4(5)
C25 C24 C29 C28 1.2(6)
C23 C24 C29 C28 -179.0(4)
C34 C28 C29 N3 -6.5(7)
C27 C28 C29 N3 -179.9(4)
C34 C28 C29 C24 171.8(4)
C27 C28 C29 C24 -1.6(6)
C29 C28 C34 N4 3.8(7)
C27 C28 C34 N4 177.0(4)
C40 C35 C36 C37 0.8(7)
N4 C35 C36 C37 -177.4(4)
C35 C36 C37 C38 -0.7(8)
C36 C37 C38 C39 0.2(8)
C37 C38 C39 C40 0.3(8)
C36 C35 C40 C39 -0.2(7)
N4 C35 C40 C39 177.9(4)
C38 C39 C40 C35 -0.3(8)
C7 C8 N1 C1 178.5(4)
C3 C8 N1 C1 -1.1(5)
C7 C8 N1 Ir1 -0.4(6)
C3 C8 N1 Ir1 -179.9(3)
C2 C1 N1 C8 0.4(5)
C9 C1 N1 C8 179.4(4)
C2 C1 N1 Ir1 179.2(3)
C9 C1 N1 Ir1 -1.9(6)
C7 C13 N2 C14 -177.5(4)
C7 C13 N2 Ir1 5.6(7)
C19 C14 N2 C13 -78.4(5)
C15 C14 N2 C13 100.8(5)
C19 C14 N2 Ir1 98.9(4)
C15 C14 N2 Ir1 -81.9(4)
C24 C29 N3 C22 0.6(5)
C28 C29 N3 C22 179.0(4)
C24 C29 N3 Ir2 179.5(3)
C28 C29 N3 Ir2 -2.1(6)
C23 C22 N3 C29 -0.5(5)
C30 C22 N3 C29 179.5(4)
C23 C22 N3 Ir2 -179.3(3)
C30 C22 N3 Ir2 0.6(6)
C28 C34 N4 C35 -175.4(4)
C28 C34 N4 Ir2 7.2(7)
C40 C35 N4 C34 110.8(5)
C36 C35 N4 C34 -71.0(5)
C40 C35 N4 Ir2 -71.3(5)
C36 C35 N4 Ir2 106.8(4)
C3 C4 O1 C11 173.6(4)
C5 C4 O1 C11 -6.5(6)
C5 C6 O2 C12 -0.1(6)
C7 C6 O2 C12 180.0(4)
C26 C25 O5 C32 -3.7(6)
C24 C25 O5 C32 175.6(4)
C26 C27 O6 C33 -1.1(6)
C28 C27 O6 C33 177.6(4)
C8 N1 Ir1 C20 -172.7(3)
C1 N1 Ir1 C20 8.7(4)
C8 N1 Ir1 N2 5.4(3)
C1 N1 Ir1 N2 -173.1(4)
C13 N2 Ir1 C21 173.5(4)
C14 N2 Ir1 C21 -3.4(3)
C13 N2 Ir1 N1 -8.2(4)
C14 N2 Ir1 N1 175.0(3)
C29 N3 Ir2 C41 -171.2(3)
C22 N3 Ir2 C41 7.5(4)
C29 N3 Ir2 N4 8.3(3)
C22 N3 Ir2 N4 -173.0(4)
C34 N4 Ir2 C42 167.1(4)
C35 N4 Ir2 C42 -10.4(3)
C34 N4 Ir2 N3 -11.2(4)
C35 N4 Ir2 N3 171.3(3)
